data_7061337
loop_
_publ_author_name
'Podjed, Nina'
'Modec, Barbara'
'Cl\'erac, Rodolphe'
'Rouzi\`eres, Mathieu'
'Alcaide, Mar\'ia M.'
'L\'opez-Serrano, Joaqu\'in'

_publ_section_title
;
 Structural diversity and magnetic properties of copper(ii) quinaldinate
 compounds with amino alcohols
;
_journal_issue 15
_journal_name_full 'New Journal of Chemistry'
_journal_page_first 6899
_journal_page_last 6920
_journal_paper_doi 10.1039/D2NJ00296E
_journal_volume 46
_journal_year 2022
_chemical_formula_moiety 'C8 H20 Cu N2 O2, 2(C10 H6 N O2), 2(C4 H12 N O)'
_chemical_formula_sum 'C36 H56 Cu N6 O8'
_chemical_formula_weight 764.40
_space_group_crystal_system triclinic
_space_group_IT_number 2
_space_group_name_Hall '-P 1'
_space_group_name_H-M_alt 'P -1'
_atom_sites_solution_hydrogens mixed
_atom_sites_solution_primary dual
_audit_creation_date 2021-03-10
_audit_creation_method
;
Olex2 1.2
(compiled 2018.05.29 svn.r3508 for OlexSys, GUI svn.r5506)
;
_audit_update_record
;
2021-04-12 deposited with the CCDC.	2022-03-01 downloaded from the CCDC.
;
_cell_angle_alpha 81.030(4)
_cell_angle_beta 83.371(4)
_cell_angle_gamma 72.014(4)
_cell_formula_units_Z 1
_cell_length_a 8.1133(4)
_cell_length_b 10.3368(5)
_cell_length_c 12.0359(5)
_cell_measurement_reflns_used 7170
_cell_measurement_temperature 150.00(10)
_cell_measurement_theta_max 30.1880
_cell_measurement_theta_min 3.2250
_cell_volume 945.89(8)
_computing_cell_refinement 'CrysAlisPro 1.171.40.68a (Rigaku OD, 2019)'
_computing_data_collection 'CrysAlisPro 1.171.40.68a (Rigaku OD, 2019)'
_computing_data_reduction 'CrysAlisPro 1.171.40.68a (Rigaku OD, 2019)'
_computing_molecular_graphics 'Olex2 (Dolomanov et al., 2009)'
_computing_publication_material 'Olex2 (Dolomanov et al., 2009)'
_computing_structure_refinement 'ShelXL (Sheldrick, 2015)'
_computing_structure_solution 'ShelXT (Sheldrick, 2015)'
_diffrn_ambient_environment N~2~
_diffrn_ambient_temperature 150.00(10)
_diffrn_detector 'CCD plate'
_diffrn_detector_area_resol_mean 10.4933
_diffrn_detector_type Atlas
_diffrn_measured_fraction_theta_full 0.999
_diffrn_measured_fraction_theta_max 0.891
_diffrn_measurement_details
;
List of Runs (angles in degrees, time in seconds):

  # Type    Start    End  Width  t~exp~   \w     \q     \k     \f   Frames
#--------------------------------------------------------------------------
  1  \w    -12.00  90.00   1.00   30.00    --   14.05  37.00  90.00  102
  2  \w    -11.00  88.00   1.00   30.00    --   14.05  57.00-180.00   99
  3  \w    -21.00  44.00   1.00   30.00    --   14.05 -57.00-180.00   65
  4  \w    -10.00  88.00   1.00   30.00    --   14.05  57.00 -60.00   98
  5  \w    -40.00   7.00   1.00   30.00    --   14.05 -77.00 150.00   47
  6  \w    -42.00  48.00   1.00   30.00    --   14.05 -77.00  30.00   90
  7  \w    -48.00  21.00   1.00   30.00    --  -14.36  77.00 -60.00   69
  8  \w    -13.00  19.00   1.00   30.00    --  -14.36 -77.00 -90.00   32
  9  \w    -93.00 -45.00   1.00   30.00    --  -14.36 156.00  23.51   48
;
_diffrn_measurement_device 'four-circle diffractometer'
_diffrn_measurement_device_type 'SuperNova, Dual, Cu at home/near, Atlas'
_diffrn_measurement_method '\w scans'
_diffrn_orient_matrix_type 'CrysAlisPro convention (1999,Acta A55,543-557)'
_diffrn_orient_matrix_UB_11 -0.0494504000
_diffrn_orient_matrix_UB_12 -0.0273795000
_diffrn_orient_matrix_UB_13 -0.0296516000
_diffrn_orient_matrix_UB_21 0.0044627000
_diffrn_orient_matrix_UB_22 0.0493680000
_diffrn_orient_matrix_UB_23 -0.0474044000
_diffrn_orient_matrix_UB_31 0.0776336000
_diffrn_orient_matrix_UB_32 -0.0458668000
_diffrn_orient_matrix_UB_33 -0.0212481000
_diffrn_radiation_monochromator mirror
_diffrn_radiation_probe x-ray
_diffrn_radiation_type MoK\a
_diffrn_radiation_wavelength 0.71073
_diffrn_reflns_av_R_equivalents 0.0292
_diffrn_reflns_av_unetI/netI 0.0318
_diffrn_reflns_Laue_measured_fraction_full 0.999
_diffrn_reflns_Laue_measured_fraction_max 0.891
_diffrn_reflns_limit_h_max 11
_diffrn_reflns_limit_h_min -10
_diffrn_reflns_limit_k_max 14
_diffrn_reflns_limit_k_min -13
_diffrn_reflns_limit_l_max 15
_diffrn_reflns_limit_l_min -16
_diffrn_reflns_number 16937
_diffrn_reflns_point_group_measured_fraction_full 0.999
_diffrn_reflns_point_group_measured_fraction_max 0.891
_diffrn_reflns_theta_full 25.242
_diffrn_reflns_theta_max 30.332
_diffrn_reflns_theta_min 2.530
_diffrn_source 'micro-focus sealed X-ray tube'
_diffrn_source_type 'SuperNova (Mo) X-ray Source'
_exptl_absorpt_coefficient_mu 0.635
_exptl_absorpt_correction_T_max 1.00000
_exptl_absorpt_correction_T_min 0.94048
_exptl_absorpt_correction_type multi-scan
_exptl_absorpt_process_details
;
CrysAlisPro 1.171.40.68a (Rigaku Oxford Diffraction, 2019)
Empirical absorption correction using spherical harmonics,
 implemented in SCALE3 ABSPACK scaling algorithm.
;
_exptl_crystal_colour violet
_exptl_crystal_density_diffrn 1.342
_exptl_crystal_description plate
_exptl_crystal_F_000 407
_exptl_crystal_size_max 0.3
_exptl_crystal_size_mid 0.2
_exptl_crystal_size_min 0.03
_refine_diff_density_max 0.423
_refine_diff_density_min -0.559
_refine_diff_density_rms 0.059
_refine_ls_extinction_method none
_refine_ls_goodness_of_fit_ref 1.056
_refine_ls_hydrogen_treatment mixed
_refine_ls_matrix_type full
_refine_ls_number_parameters 260
_refine_ls_number_reflns 5069
_refine_ls_number_restraints 0
_refine_ls_restrained_S_all 1.056
_refine_ls_R_factor_all 0.0402
_refine_ls_R_factor_gt 0.0336
_refine_ls_shift/su_max 0.000
_refine_ls_shift/su_mean 0.000
_refine_ls_structure_factor_coef Fsqd
_refine_ls_weighting_details 'w=1/[\s^2^(Fo^2^)+(0.0348P)^2^+0.5783P] where P=(Fo^2^+2Fc^2^)/3'
_refine_ls_weighting_scheme calc
_refine_ls_wR_factor_gt 0.0836
_refine_ls_wR_factor_ref 0.0877
_reflns_Friedel_coverage 0.000
_reflns_number_gt 4523
_reflns_number_total 5069
_reflns_threshold_expression 'I > 2\s(I)'
_cod_data_source_file d2nj00296e2.cif
_cod_data_source_block 9f
_cod_depositor_comments 'Adding full bibliography for 7061330--7061353.cif.'
_cod_database_code 7061337
_shelx_shelxl_version_number 2018/3
_shelx_space_group_comment
;
The symmetry employed for this shelxl refinement is uniquely defined
by the following loop, which should always be used as a source of
symmetry information in preference to the above space-group names.
They are only intended as comments.
;
_shelx_estimated_absorpt_t_max 0.981
_shelx_estimated_absorpt_t_min 0.832
_reflns_odcompleteness_completeness 99.95
_reflns_odcompleteness_iscentric 1
_reflns_odcompleteness_theta 27.50
_olex2_refinement_description
;
1. Fixed Uiso
 At 1.2 times of:
  All C(H) groups, All C(H,H) groups
 At 1.5 times of:
  All C(H,H,H) groups
2.a Secondary CH2 refined with riding coordinates:
 C12(H12A,H12B), C32(H32A,H32B)
2.b Aromatic/amide H refined with riding coordinates:
 C21(H21), C22(H22), C23(H23), C24(H24), C26(H26), C27(H27)
2.c Idealised Me refined as rotating group:
 C13(H13A,H13B,H13C), C14(H14A,H14B,H14C), C33(H33A,H33B,H33C), C34(H34A,H34B,
 H34C)
;
_oxdiff_exptl_absorpt_empirical_details
;
Empirical correction (ABSPACK) includes:
- Absorption correction using spherical harmonics
- Frame scaling
;
_oxdiff_exptl_absorpt_empirical_full_max 1.412
_oxdiff_exptl_absorpt_empirical_full_min 0.786

loop_
_space_group_symop_operation_xyz
'x, y, z'
'-x, -y, -z'

loop_
_atom_site_label
_atom_site_type_symbol
_atom_site_fract_x
_atom_site_fract_y
_atom_site_fract_z
_atom_site_U_iso_or_equiv
_atom_site_adp_type
_atom_site_occupancy
_atom_site_site_symmetry_order
_atom_site_calc_flag
_atom_site_refinement_flags_posn
_atom_site_refinement_flags_adp
_atom_site_refinement_flags_occupancy
_atom_site_disorder_assembly
_atom_site_disorder_group
Cu1 Cu -0.500000 1.000000 1.000000 0.01410(8) Uani 1 2 d S T P . .
O1 O -0.30125(13) 1.05731(10) 0.93895(8) 0.0156(2) Uani 1 1 d . . . . .
O2 O 0.61117(16) 0.57989(12) 0.88758(10) 0.0269(3) Uani 1 1 d . . . . .
O3 O -0.05783(14) 0.86590(11) 1.05344(9) 0.0177(2) Uani 1 1 d . . . . .
H3 H -0.113(3) 0.923(2) 1.0156(19) 0.035(6) Uiso 1 1 d . . . . .
O22 O 0.5954(2) 0.76783(13) 0.76491(12) 0.0431(4) Uani 1 1 d . . . . .
N1 N -0.56527(18) 1.02948(14) 0.84130(11) 0.0157(2) Uani 1 1 d . . . . .
H1A H -0.534(3) 0.955(2) 0.8197(19) 0.034(6) Uiso 1 1 d . . . . .
H1B H -0.671(3) 1.061(2) 0.8380(17) 0.025(5) Uiso 1 1 d . . . . .
N2 N 0.82438(17) 0.43155(13) 0.72345(11) 0.0179(3) Uani 1 1 d . . . . .
N3 N 0.28870(17) 0.69541(14) 1.00216(11) 0.0160(2) Uani 1 1 d . . . . .
H3A H 0.277(3) 0.774(2) 1.0266(16) 0.023(5) Uiso 1 1 d . . . . .
H3B H 0.291(3) 0.636(2) 1.0573(18) 0.023(5) Uiso 1 1 d . . . . .
H3C H 0.385(3) 0.669(2) 0.9658(17) 0.027(5) Uiso 1 1 d . . . . .
C11 C -0.46940(19) 1.12032(15) 0.77400(12) 0.0161(3) Uani 1 1 d . . . . .
C12 C -0.28922(19) 1.06960(17) 0.81968(12) 0.0191(3) Uani 1 1 d . . . . .
H12A H -0.226790 0.981151 0.795408 0.023 Uiso 1 1 calc R . . . .
H12B H -0.224292 1.133359 0.789172 0.023 Uiso 1 1 calc R . . . .
C13 C -0.5626(2) 1.26678(16) 0.79725(14) 0.0230(3) Uani 1 1 d . . . . .
H13A H -0.676799 1.295185 0.770303 0.035 Uiso 1 1 calc GR . . . .
H13B H -0.498070 1.326538 0.759185 0.035 Uiso 1 1 calc GR . . . .
H13C H -0.571684 1.270969 0.876929 0.035 Uiso 1 1 calc GR . . . .
C14 C -0.4548(2) 1.10834(18) 0.64819(13) 0.0250(3) Uani 1 1 d . . . . .
H14A H -0.407503 1.013656 0.636804 0.037 Uiso 1 1 calc GR . . . .
H14B H -0.379774 1.159107 0.609062 0.037 Uiso 1 1 calc GR . . . .
H14C H -0.567898 1.144709 0.619580 0.037 Uiso 1 1 calc GR . . . .
C20 C 0.8943(2) 0.35328(16) 0.63785(13) 0.0191(3) Uani 1 1 d . . . . .
C21 C 1.0149(2) 0.22269(16) 0.66342(14) 0.0211(3) Uani 1 1 d . . . . .
H21 H 1.048582 0.193107 0.736654 0.025 Uiso 1 1 calc R . . . .
C22 C 1.0825(2) 0.13954(18) 0.58090(15) 0.0276(4) Uani 1 1 d . . . . .
H22 H 1.161445 0.053705 0.598723 0.033 Uiso 1 1 calc R . . . .
C23 C 1.0340(3) 0.1824(2) 0.46964(16) 0.0379(5) Uani 1 1 d . . . . .
H23 H 1.080019 0.124593 0.414515 0.045 Uiso 1 1 calc R . . . .
C24 C 0.9196(3) 0.3084(2) 0.44232(16) 0.0421(5) Uani 1 1 d . . . . .
H24 H 0.888962 0.336317 0.368336 0.050 Uiso 1 1 calc R . . . .
C25 C 0.8468(3) 0.39742(18) 0.52535(14) 0.0293(4) Uani 1 1 d . . . . .
C26 C 0.7289(3) 0.5294(2) 0.50219(16) 0.0413(5) Uani 1 1 d . . . . .
H26 H 0.694229 0.562110 0.429499 0.050 Uiso 1 1 calc R . . . .
C27 C 0.6666(3) 0.60833(19) 0.58664(15) 0.0344(4) Uani 1 1 d . . . . .
H27 H 0.592535 0.696872 0.571884 0.041 Uiso 1 1 calc R . . . .
C28 C 0.7156(2) 0.55449(16) 0.69727(13) 0.0206(3) Uani 1 1 d . . . . .
C29 C 0.6355(2) 0.64196(16) 0.79200(14) 0.0226(3) Uani 1 1 d . . . . .
C31 C 0.14218(19) 0.70858(14) 0.93119(12) 0.0155(3) Uani 1 1 d . . . . .
C32 C -0.02603(19) 0.74190(15) 1.00704(13) 0.0179(3) Uani 1 1 d . . . . .
H32A H -0.122543 0.748698 0.963573 0.021 Uiso 1 1 calc R . . . .
H32B H -0.019807 0.667400 1.067904 0.021 Uiso 1 1 calc R . . . .
C33 C 0.1720(2) 0.57095(16) 0.88895(14) 0.0236(3) Uani 1 1 d . . . . .
H33A H 0.275181 0.552009 0.838892 0.035 Uiso 1 1 calc GR . . . .
H33B H 0.074196 0.574282 0.849450 0.035 Uiso 1 1 calc GR . . . .
H33C H 0.185291 0.499918 0.951923 0.035 Uiso 1 1 calc GR . . . .
C34 C 0.1423(2) 0.82165(15) 0.83342(13) 0.0197(3) Uani 1 1 d . . . . .
H34A H 0.116014 0.907933 0.862094 0.029 Uiso 1 1 calc GR . . . .
H34B H 0.056257 0.826156 0.783323 0.029 Uiso 1 1 calc GR . . . .
H34C H 0.254759 0.802075 0.793257 0.029 Uiso 1 1 calc GR . . . .

loop_
_atom_site_aniso_label
_atom_site_aniso_U_11
_atom_site_aniso_U_22
_atom_site_aniso_U_33
_atom_site_aniso_U_23
_atom_site_aniso_U_13
_atom_site_aniso_U_12
Cu1 0.01409(13) 0.01283(13) 0.01481(13) -0.00123(9) -0.00136(9) -0.00334(9)
O1 0.0149(5) 0.0162(5) 0.0156(5) -0.0005(4) -0.0021(4) -0.0046(4)
O2 0.0297(6) 0.0226(6) 0.0203(6) -0.0019(4) 0.0038(5) 0.0018(5)
O3 0.0182(5) 0.0146(5) 0.0176(5) -0.0029(4) -0.0020(4) -0.0002(4)
O22 0.0648(10) 0.0156(6) 0.0389(8) -0.0050(5) 0.0145(7) -0.0032(6)
N1 0.0154(6) 0.0146(6) 0.0170(6) -0.0023(5) -0.0017(5) -0.0037(5)
N2 0.0204(6) 0.0155(6) 0.0167(6) -0.0021(5) 0.0007(5) -0.0046(5)
N3 0.0161(6) 0.0126(6) 0.0180(6) -0.0024(5) -0.0026(5) -0.0017(5)
C11 0.0167(7) 0.0146(7) 0.0153(7) 0.0005(5) -0.0014(5) -0.0030(5)
C12 0.0155(7) 0.0229(8) 0.0168(7) -0.0004(6) 0.0001(5) -0.0041(6)
C13 0.0238(8) 0.0140(7) 0.0286(8) 0.0008(6) -0.0060(6) -0.0020(6)
C14 0.0265(8) 0.0302(9) 0.0170(7) 0.0000(6) -0.0017(6) -0.0078(7)
C20 0.0209(7) 0.0186(7) 0.0176(7) -0.0025(5) 0.0007(6) -0.0062(6)
C21 0.0188(7) 0.0210(8) 0.0226(8) -0.0033(6) 0.0001(6) -0.0047(6)
C22 0.0246(8) 0.0222(8) 0.0332(9) -0.0081(7) 0.0026(7) -0.0023(7)
C23 0.0479(12) 0.0353(10) 0.0282(9) -0.0168(8) 0.0048(8) -0.0054(9)
C24 0.0625(14) 0.0377(11) 0.0189(8) -0.0087(8) -0.0032(8) -0.0020(10)
C25 0.0411(10) 0.0252(9) 0.0176(8) -0.0031(6) -0.0018(7) -0.0042(8)
C26 0.0622(14) 0.0312(10) 0.0188(8) 0.0013(7) -0.0109(8) 0.0041(9)
C27 0.0475(12) 0.0203(8) 0.0241(9) 0.0033(7) -0.0068(8) 0.0047(8)
C28 0.0246(8) 0.0166(7) 0.0187(7) -0.0008(5) -0.0002(6) -0.0045(6)
C29 0.0220(8) 0.0180(7) 0.0244(8) -0.0032(6) 0.0013(6) -0.0015(6)
C31 0.0168(7) 0.0121(6) 0.0173(7) -0.0035(5) -0.0038(5) -0.0023(5)
C32 0.0176(7) 0.0152(7) 0.0212(7) -0.0027(5) -0.0015(6) -0.0051(6)
C33 0.0284(8) 0.0148(7) 0.0282(8) -0.0077(6) -0.0052(6) -0.0037(6)
C34 0.0230(8) 0.0165(7) 0.0174(7) -0.0021(5) -0.0020(6) -0.0028(6)

loop_
_atom_type_symbol
_atom_type_description
_atom_type_scat_dispersion_real
_atom_type_scat_dispersion_imag
_atom_type_scat_source
C C 0.0033 0.0016 'International Tables Vol C Tables 4.2.6.8 and 6.1.1.4'
H H 0.0000 0.0000 'International Tables Vol C Tables 4.2.6.8 and 6.1.1.4'
Cu Cu 0.3201 1.2651 'International Tables Vol C Tables 4.2.6.8 and 6.1.1.4'
N N 0.0061 0.0033 'International Tables Vol C Tables 4.2.6.8 and 6.1.1.4'
O O 0.0106 0.0060 'International Tables Vol C Tables 4.2.6.8 and 6.1.1.4'

loop_
_geom_angle_atom_site_label_1
_geom_angle_atom_site_label_2
_geom_angle_atom_site_label_3
_geom_angle
_geom_angle_site_symmetry_1
_geom_angle_site_symmetry_3
_geom_angle_publ_flag
O1 Cu1 O1 180.00(6) . 2_477 ?
O1 Cu1 N1 86.05(5) 2_477 2_477 ?
O1 Cu1 N1 86.05(5) . . ?
O1 Cu1 N1 93.95(5) . 2_477 ?
O1 Cu1 N1 93.95(5) 2_477 . ?
N1 Cu1 N1 180.0 2_477 . ?
C12 O1 Cu1 110.41(9) . . ?
C11 N1 Cu1 107.69(9) . . ?
C28 N2 C20 117.72(13) . . ?
N1 C11 C12 104.18(11) . . ?
N1 C11 C13 107.92(12) . . ?
N1 C11 C14 112.10(13) . . ?
C13 C11 C12 110.98(13) . . ?
C13 C11 C14 111.28(13) . . ?
C14 C11 C12 110.16(12) . . ?
O1 C12 C11 111.11(12) . . ?
N2 C20 C21 118.71(14) . . ?
N2 C20 C25 122.29(14) . . ?
C21 C20 C25 118.98(14) . . ?
C22 C21 C20 120.34(15) . . ?
C21 C22 C23 120.78(16) . . ?
C24 C23 C22 120.13(17) . . ?
C23 C24 C25 120.78(18) . . ?
C24 C25 C20 118.98(16) . . ?
C26 C25 C20 117.56(15) . . ?
C26 C25 C24 123.46(17) . . ?
C27 C26 C25 119.55(16) . . ?
C26 C27 C28 119.24(16) . . ?
N2 C28 C27 123.52(15) . . ?
N2 C28 C29 118.19(14) . . ?
C27 C28 C29 118.27(14) . . ?
O2 C29 C28 117.05(14) . . ?
O22 C29 O2 126.82(16) . . ?
O22 C29 C28 116.07(15) . . ?
N3 C31 C32 107.44(12) . . ?
N3 C31 C33 108.05(12) . . ?
N3 C31 C34 108.18(12) . . ?
C33 C31 C32 109.63(13) . . ?
C34 C31 C32 112.13(12) . . ?
C34 C31 C33 111.24(12) . . ?
O3 C32 C31 112.63(12) . . ?

loop_
_geom_bond_atom_site_label_1
_geom_bond_atom_site_label_2
_geom_bond_distance
_geom_bond_site_symmetry_2
_geom_bond_publ_flag
Cu1 O1 1.9162(10) . ?
Cu1 O1 1.9162(10) 2_477 ?
Cu1 N1 1.9935(13) . ?
Cu1 N1 1.9935(13) 2_477 ?
O1 C12 1.4159(17) . ?
O2 C29 1.253(2) . ?
O3 C32 1.4167(18) . ?
O22 C29 1.239(2) . ?
N1 C11 1.4871(19) . ?
N2 C20 1.3709(19) . ?
N2 C28 1.319(2) . ?
N3 C31 1.5032(19) . ?
C11 C12 1.529(2) . ?
C11 C13 1.523(2) . ?
C11 C14 1.527(2) . ?
C20 C21 1.414(2) . ?
C20 C25 1.417(2) . ?
C21 C22 1.369(2) . ?
C22 C23 1.405(3) . ?
C23 C24 1.362(3) . ?
C24 C25 1.418(2) . ?
C25 C26 1.411(3) . ?
C26 C27 1.356(3) . ?
C27 C28 1.412(2) . ?
C28 C29 1.526(2) . ?
C31 C32 1.528(2) . ?
C31 C33 1.525(2) . ?
C31 C34 1.524(2) . ?

loop_
_geom_hbond_atom_site_label_D
_geom_hbond_atom_site_label_H
_geom_hbond_atom_site_label_A
_geom_hbond_distance_DH
_geom_hbond_distance_HA
_geom_hbond_distance_DA
_geom_hbond_angle_DHA
_geom_hbond_site_symmetry_A
_geom_hbond_publ_flag
O3 H3 O1 0.75(2) 1.93(2) 2.6606(16) 166(2) . yes
N1 H1A O22 0.81(2) 2.06(2) 2.8603(18) 169(2) 1_455 yes
N3 H3A O1 0.88(2) 1.93(2) 2.7909(17) 167.0(18) 2_577 yes
N3 H3B O2 0.83(2) 2.15(2) 2.8570(18) 143.2(18) 2_667 yes
N3 H3C O2 0.84(2) 1.98(2) 2.8149(18) 172(2) . yes
